data_7011559
loop_
_publ_author_name
'Guo Dong'
'Mo Hong'
'Duan Chun-ying'
'Lu Feng'
'Meng Qing-jin'

_publ_section_title
;
 Novel ferrocene-based mixed-metal coordination polymers
;
_journal_issue 13
_journal_name_full 'J. Chem. Soc., Dalton Trans.'
_journal_page_first 2593
_journal_page_last 2594
_journal_paper_doi 10.1039/b201604b
_journal_year 2002
_chemical_formula_moiety '(C12H8O4Fe)Cd (C3H7NO)2 (H2O)'
_chemical_formula_sum 'C18 H24 Cd Fe N2 O7'
_chemical_formula_weight 548.64
_chemical_name_systematic
; 
? 
;
_space_group_IT_number 2
_symmetry_cell_setting triclinic
_symmetry_space_group_name_Hall '-P 1'
_symmetry_space_group_name_H-M 'P -1'
_atom_sites_solution_hydrogens geom
_atom_sites_solution_primary direct
_atom_sites_solution_secondary difmap
_audit_creation_method SHELXL-97
_cell_angle_alpha 88.915(3)
_cell_angle_beta 89.652(3)
_cell_angle_gamma 85.133(4)
_cell_formula_units_Z 2
_cell_length_a 5.9152(11)
_cell_length_b 10.2854(19)
_cell_length_c 17.189(3)
_cell_measurement_reflns_used 1944
_cell_measurement_temperature 293(2)
_cell_measurement_theta_max 25.22
_cell_measurement_theta_min 2.33
_cell_volume 1041.8(3)
_computing_cell_refinement 'Bruker SMART'
_computing_data_collection 'Bruker SMART'
_computing_data_reduction 'Bruker SAINT'
_computing_molecular_graphics 'Bruker SHELXTL'
_computing_publication_material 'Bruker SHELXTL'
_computing_structure_refinement 'Bruker SHELXTL'
_computing_structure_solution 'Bruker SHELXTL'
_diffrn_ambient_temperature 293(2)
_diffrn_measured_fraction_theta_full 0.899
_diffrn_measured_fraction_theta_max 0.899
_diffrn_measurement_device_type 'CCD area detector'
_diffrn_measurement_method 'phi and omega scans'
_diffrn_radiation_monochromator graphite
_diffrn_radiation_source 'fine-focus sealed tube'
_diffrn_radiation_type MoK\a
_diffrn_radiation_wavelength 0.71073
_diffrn_reflns_av_R_equivalents 0.0507
_diffrn_reflns_av_sigmaI/netI 0.0909
_diffrn_reflns_limit_h_max 7
_diffrn_reflns_limit_h_min -7
_diffrn_reflns_limit_k_max 11
_diffrn_reflns_limit_k_min -13
_diffrn_reflns_limit_l_max 21
_diffrn_reflns_limit_l_min -22
_diffrn_reflns_number 6580
_diffrn_reflns_theta_full 28.37
_diffrn_reflns_theta_max 28.37
_diffrn_reflns_theta_min 2.30
_exptl_absorpt_coefficient_mu 1.758
_exptl_absorpt_correction_T_max 0.7195
_exptl_absorpt_correction_T_min 0.4781
_exptl_absorpt_correction_type empirical
_exptl_absorpt_process_details sadabs
_exptl_crystal_colour yellow
_exptl_crystal_density_diffrn 1.749
_exptl_crystal_density_method 'not measured'
_exptl_crystal_description block
_exptl_crystal_F_000 552
_exptl_crystal_size_max 0.40
_exptl_crystal_size_mid 0.30
_exptl_crystal_size_min 0.20
_refine_diff_density_max '2.168 (1.95/%A from Cd(1) )'
_refine_diff_density_min -0.694
_refine_diff_density_rms 0.166
_refine_ls_extinction_method none
_refine_ls_goodness_of_fit_ref 1.039
_refine_ls_hydrogen_treatment mixed
_refine_ls_matrix_type full
_refine_ls_number_parameters 266
_refine_ls_number_reflns 4679
_refine_ls_number_restraints 0
_refine_ls_restrained_S_all 1.039
_refine_ls_R_factor_all 0.0847
_refine_ls_R_factor_gt 0.0609
_refine_ls_shift/su_max 0.000
_refine_ls_shift/su_mean 0.000
_refine_ls_structure_factor_coef Fsqd
_refine_ls_weighting_details 'calc w=1/[\s^2^(Fo^2^)+(0.0620P)^2^+0.0000P] where P=(Fo^2^+2Fc^2^)/3'
_refine_ls_weighting_scheme calc
_refine_ls_wR_factor_gt 0.1332
_refine_ls_wR_factor_ref 0.1408
_reflns_number_gt 3336
_reflns_number_total 4679
_reflns_threshold_expression >2sigma(I)
_cod_data_source_file b201604b.txt
_cod_data_source_block CdL(DMF)2(H2O)
_cod_depositor_comments
;
The following automatic conversions were performed:
'_symmetry_cell_setting' value 'Triclinic' changed to 'triclinic'
according to '/home/saulius/struct/CIF-dictionaries/cif_core.dic'
dictionary named 'cif_core.dic' version 2.4.1 from 2010-06-29.

Automatic conversion script
Id: cif_fix_enum 1527 2010-12-29 10:47:43Z saulius 
;
_cod_original_sg_symbol_H-M 'P-1   '
_cod_database_code 7011559

loop_
_symmetry_equiv_pos_as_xyz
'x, y, z'
'-x, -y, -z'

loop_
_atom_site_label
_atom_site_type_symbol
_atom_site_fract_x
_atom_site_fract_y
_atom_site_fract_z
_atom_site_U_iso_or_equiv
_atom_site_adp_type
_atom_site_occupancy
_atom_site_symmetry_multiplicity
_atom_site_calc_flag
_atom_site_refinement_flags
_atom_site_disorder_assembly
_atom_site_disorder_group
Cd1 Cd 0.18752(7) -0.52383(4) 0.24187(3) 0.03379(16) Uani 1 1 d . . .
Fe1 Fe 0.50574(14) -0.03540(8) 0.26717(5) 0.0323(2) Uani 1 1 d . . .
O1W O -0.1887(7) -0.4914(4) 0.2069(3) 0.0469(11) Uani 1 1 d . . .
H1WA H -0.2719 -0.4515 0.2408 0.056 Uiso 1 1 d R . .
H1WB H -0.2219 -0.5690 0.1995 0.056 Uiso 1 1 d R . .
O1 O 0.4625(7) -0.3969(4) 0.3021(3) 0.0470(11) Uani 1 1 d . . .
O2 O 0.1152(7) -0.3074(4) 0.2816(3) 0.0462(11) Uani 1 1 d . . .
O3 O 0.1765(7) 0.2636(4) 0.1922(3) 0.0458(11) Uani 1 1 d . . .
O4 O 0.5043(7) 0.3247(4) 0.2304(3) 0.0424(10) Uani 1 1 d . . .
O5 O 0.0803(8) -0.6067(5) 0.3624(3) 0.0533(12) Uani 1 1 d . . .
O6 O 0.2728(9) -0.4389(5) 0.1187(3) 0.0605(14) Uani 1 1 d . . .
N1 N -0.1837(9) -0.6626(6) 0.4492(3) 0.0467(14) Uani 1 1 d . . .
N2 N 0.1858(13) -0.2980(7) 0.0209(3) 0.0659(19) Uani 1 1 d . . .
C1 C 0.3155(11) -0.3012(6) 0.3042(3) 0.0357(14) Uani 1 1 d . . .
C2 C 0.3810(10) -0.1742(6) 0.3344(3) 0.0356(14) Uani 1 1 d . . .
C3 C 0.5981(11) -0.1489(6) 0.3609(3) 0.0402(15) Uani 1 1 d . . .
H3A H 0.7316 -0.2119 0.3649 0.048 Uiso 1 1 calc R . .
C4 C 0.5865(12) -0.0153(6) 0.3810(4) 0.0458(16) Uani 1 1 d . . .
H4A H 0.7122 0.0309 0.4004 0.055 Uiso 1 1 calc R . .
C5 C 0.3645(12) 0.0394(7) 0.3676(4) 0.0470(17) Uani 1 1 d . . .
H5A H 0.3096 0.1308 0.3754 0.056 Uiso 1 1 calc R . .
C6 C 0.2358(11) -0.0575(6) 0.3386(3) 0.0387(14) Uani 1 1 d . . .
H6A H 0.0754 -0.0465 0.3239 0.046 Uiso 1 1 calc R . .
C7 C 0.3847(11) 0.0017(6) 0.1584(3) 0.0399(15) Uani 1 1 d . . .
H7A H 0.2256 0.0033 0.1425 0.048 Uiso 1 1 calc R . .
C8 C 0.5452(11) -0.1075(6) 0.1576(4) 0.0415(15) Uani 1 1 d . . .
H8A H 0.5156 -0.1957 0.1421 0.050 Uiso 1 1 calc R . .
C9 C 0.7540(12) -0.0701(6) 0.1859(4) 0.0454(16) Uani 1 1 d . . .
H9A H 0.8940 -0.1272 0.1927 0.054 Uiso 1 1 calc R . .
C10 C 0.7253(11) 0.0646(6) 0.2021(4) 0.0388(14) Uani 1 1 d . . .
H10A H 0.8417 0.1172 0.2223 0.047 Uiso 1 1 calc R . .
C11 C 0.4953(10) 0.1097(6) 0.1857(3) 0.0325(13) Uani 1 1 d . . .
C12 C 0.3837(11) 0.2407(6) 0.2037(3) 0.0356(14) Uani 1 1 d . . .
C13 C -0.1180(12) -0.6198(7) 0.3807(4) 0.0474(17) Uani 1 1 d . . .
H13A H -0.2293 -0.5979 0.3436 0.057 Uiso 1 1 calc R . .
C14 C -0.4229(12) -0.6744(8) 0.4676(5) 0.064(2) Uani 1 1 d . . .
H14A H -0.5153 -0.6373 0.4258 0.097 Uiso 1 1 calc R . .
H14B H -0.4622 -0.6287 0.5147 0.097 Uiso 1 1 calc R . .
H14C H -0.4481 -0.7649 0.4746 0.097 Uiso 1 1 calc R . .
C15 C -0.0238(15) -0.7010(11) 0.5086(5) 0.095(4) Uani 1 1 d . . .
H15A H 0.1259 -0.6856 0.4908 0.143 Uiso 1 1 calc R . .
H15B H -0.0298 -0.7922 0.5206 0.143 Uiso 1 1 calc R . .
H15C H -0.0597 -0.6512 0.5544 0.143 Uiso 1 1 calc R . .
C16 C 0.1474(14) -0.3572(7) 0.0862(4) 0.0562(19) Uani 1 1 d . . .
H16A H 0.0092 -0.3343 0.1105 0.067 Uiso 1 1 calc R . .
C17 C 0.396(2) -0.3226(12) -0.0177(6) 0.149(6) Uani 1 1 d . . .
H17A H 0.5002 -0.3735 0.0159 0.224 Uiso 1 1 calc R . .
H17B H 0.4571 -0.2413 -0.0307 0.224 Uiso 1 1 calc R . .
H17C H 0.3750 -0.3697 -0.0644 0.224 Uiso 1 1 calc R . .
C18 C 0.034(2) -0.1972(13) -0.0132(6) 0.125(5) Uani 1 1 d . . .
H18A H -0.0993 -0.1839 0.0186 0.188 Uiso 1 1 calc R . .
H18B H -0.0074 -0.2223 -0.0644 0.188 Uiso 1 1 calc R . .
H18C H 0.1082 -0.1177 -0.0169 0.188 Uiso 1 1 calc R . .

loop_
_atom_site_aniso_label
_atom_site_aniso_U_11
_atom_site_aniso_U_22
_atom_site_aniso_U_33
_atom_site_aniso_U_23
_atom_site_aniso_U_13
_atom_site_aniso_U_12
Cd1 0.0300(3) 0.0296(3) 0.0413(3) 0.00652(18) 0.00279(18) -0.00180(17)
Fe1 0.0321(5) 0.0260(5) 0.0385(5) 0.0012(4) 0.0019(4) -0.0018(3)
O1W 0.030(2) 0.043(3) 0.069(3) -0.012(2) 0.005(2) -0.011(2)
O1 0.039(3) 0.032(2) 0.069(3) 0.003(2) 0.003(2) 0.001(2)
O2 0.038(3) 0.036(3) 0.064(3) -0.005(2) -0.003(2) -0.003(2)
O3 0.036(3) 0.039(3) 0.062(3) -0.002(2) -0.010(2) 0.005(2)
O4 0.044(3) 0.025(2) 0.060(3) 0.0004(19) 0.004(2) -0.0071(19)
O5 0.041(3) 0.073(3) 0.045(3) 0.015(2) 0.007(2) -0.006(2)
O6 0.061(3) 0.061(3) 0.055(3) 0.021(3) 0.018(3) 0.012(3)
N1 0.035(3) 0.066(4) 0.039(3) 0.009(3) 0.002(2) -0.009(3)
N2 0.087(5) 0.067(4) 0.042(4) 0.017(3) 0.007(4) -0.002(4)
C1 0.042(4) 0.023(3) 0.041(3) 0.006(3) 0.007(3) -0.001(3)
C2 0.034(3) 0.033(3) 0.039(3) 0.005(3) 0.005(3) -0.001(3)
C3 0.038(4) 0.042(4) 0.039(4) 0.005(3) -0.005(3) 0.000(3)
C4 0.050(4) 0.046(4) 0.042(4) -0.008(3) -0.004(3) -0.008(3)
C5 0.056(5) 0.039(4) 0.046(4) -0.008(3) 0.008(3) -0.002(3)
C6 0.036(3) 0.039(4) 0.041(4) -0.002(3) 0.006(3) 0.000(3)
C7 0.037(4) 0.043(4) 0.039(4) 0.001(3) 0.002(3) -0.007(3)
C8 0.050(4) 0.033(3) 0.041(4) -0.004(3) 0.006(3) -0.002(3)
C9 0.047(4) 0.031(3) 0.057(4) 0.003(3) 0.016(3) 0.005(3)
C10 0.038(4) 0.035(3) 0.044(4) -0.001(3) 0.004(3) -0.007(3)
C11 0.032(3) 0.035(3) 0.030(3) 0.009(2) 0.003(2) -0.004(3)
C12 0.046(4) 0.030(3) 0.031(3) 0.006(2) 0.003(3) -0.007(3)
C13 0.046(4) 0.058(4) 0.038(4) 0.007(3) -0.007(3) -0.006(3)
C14 0.040(4) 0.086(6) 0.068(5) 0.008(4) 0.010(4) -0.015(4)
C15 0.053(5) 0.171(11) 0.060(6) 0.047(6) 0.002(4) -0.014(6)
C16 0.061(5) 0.057(5) 0.049(4) 0.009(4) 0.008(4) -0.005(4)
C17 0.214(16) 0.118(10) 0.102(9) 0.046(7) 0.095(10) 0.046(10)
C18 0.124(11) 0.166(13) 0.081(7) 0.054(7) -0.010(7) 0.009(9)

loop_
_atom_type_symbol
_atom_type_description
_atom_type_scat_dispersion_real
_atom_type_scat_dispersion_imag
_atom_type_scat_source
C C 0.0033 0.0016 'International Tables Vol C Tables 4.2.6.8 and 6.1.1.4'
H H 0.0000 0.0000 'International Tables Vol C Tables 4.2.6.8 and 6.1.1.4'
O O 0.0106 0.0060 'International Tables Vol C Tables 4.2.6.8 and 6.1.1.4'
Fe Fe 0.3463 0.8444 'International Tables Vol C Tables 4.2.6.8 and 6.1.1.4'
Cd Cd -0.8075 1.2024 'International Tables Vol C Tables 4.2.6.8 and 6.1.1.4'
N N 0.0061 0.0033 'International Tables Vol C Tables 4.2.6.8 and 6.1.1.4'

loop_
_geom_angle_atom_site_label_1
_geom_angle_atom_site_label_2
_geom_angle_atom_site_label_3
_geom_angle
_geom_angle_site_symmetry_1
_geom_angle_site_symmetry_3
_geom_angle_publ_flag
O1W Cd1 O5 89.76(16) . . ?
O1W Cd1 O4 141.29(16) . 1_545 ?
O5 Cd1 O4 93.72(16) . 1_545 ?
O1W Cd1 O2 81.24(15) . . ?
O5 Cd1 O2 92.45(17) . . ?
O4 Cd1 O2 136.94(15) 1_545 . ?
O1W Cd1 O6 86.87(17) . . ?
O5 Cd1 O6 176.62(17) . . ?
O4 Cd1 O6 88.87(16) 1_545 . ?
O2 Cd1 O6 87.11(17) . . ?
O1W Cd1 O3 86.08(15) . 1_545 ?
O5 Cd1 O3 88.04(17) . 1_545 ?
O4 Cd1 O3 55.59(14) 1_545 1_545 ?
O2 Cd1 O3 167.31(14) . 1_545 ?
O6 Cd1 O3 91.65(17) . 1_545 ?
O1W Cd1 O1 136.39(15) . . ?
O5 Cd1 O1 91.39(16) . . ?
O4 Cd1 O1 82.12(15) 1_545 . ?
O2 Cd1 O1 55.15(15) . . ?
O6 Cd1 O1 91.10(17) . . ?
O3 Cd1 O1 137.53(15) 1_545 . ?
O1W Cd1 C12 113.60(17) . 1_545 ?
O5 Cd1 C12 90.48(17) . 1_545 ?
O4 Cd1 C12 27.99(16) 1_545 1_545 ?
O2 Cd1 C12 164.90(17) . 1_545 ?
O6 Cd1 C12 90.81(17) . 1_545 ?
O3 Cd1 C12 27.61(16) 1_545 1_545 ?
O1 Cd1 C12 109.99(17) . 1_545 ?
O1W Cd1 C1 108.78(17) . . ?
O5 Cd1 C1 92.85(18) . . ?
O4 Cd1 C1 109.53(17) 1_545 . ?
O2 Cd1 C1 27.54(16) . . ?
O6 Cd1 C1 88.31(18) . . ?
O3 Cd1 C1 165.11(17) 1_545 . ?
O1 Cd1 C1 27.62(16) . . ?
C12 Cd1 C1 137.50(19) 1_545 . ?
C2 Fe1 C3 41.0(2) . . ?
C2 Fe1 C11 156.1(2) . . ?
C3 Fe1 C11 161.7(2) . . ?
C2 Fe1 C4 68.6(3) . . ?
C3 Fe1 C4 40.9(2) . . ?
C11 Fe1 C4 124.9(3) . . ?
C2 Fe1 C7 120.4(3) . . ?
C3 Fe1 C7 155.4(3) . . ?
C11 Fe1 C7 41.2(2) . . ?
C4 Fe1 C7 162.4(3) . . ?
C2 Fe1 C9 124.3(2) . . ?
C3 Fe1 C9 106.4(3) . . ?
C11 Fe1 C9 69.0(2) . . ?
C4 Fe1 C9 120.4(3) . . ?
C7 Fe1 C9 68.9(3) . . ?
C2 Fe1 C6 41.1(2) . . ?
C3 Fe1 C6 69.0(3) . . ?
C11 Fe1 C6 120.8(2) . . ?
C4 Fe1 C6 68.2(3) . . ?
C7 Fe1 C6 107.6(3) . . ?
C9 Fe1 C6 162.0(3) . . ?
C2 Fe1 C10 161.2(2) . . ?
C3 Fe1 C10 124.1(3) . . ?
C11 Fe1 C10 41.1(2) . . ?
C4 Fe1 C10 107.5(3) . . ?
C7 Fe1 C10 69.0(2) . . ?
C9 Fe1 C10 40.6(2) . . ?
C6 Fe1 C10 156.2(2) . . ?
C2 Fe1 C8 107.4(3) . . ?
C3 Fe1 C8 120.3(3) . . ?
C11 Fe1 C8 68.5(2) . . ?
C4 Fe1 C8 155.8(3) . . ?
C7 Fe1 C8 40.5(2) . . ?
C9 Fe1 C8 40.7(3) . . ?
C6 Fe1 C8 125.4(3) . . ?
C10 Fe1 C8 68.2(2) . . ?
C2 Fe1 C5 68.2(3) . . ?
C3 Fe1 C5 68.3(3) . . ?
C11 Fe1 C5 108.2(3) . . ?
C4 Fe1 C5 40.2(3) . . ?
C7 Fe1 C5 125.8(3) . . ?
C9 Fe1 C5 155.8(3) . . ?
C6 Fe1 C5 40.3(2) . . ?
C10 Fe1 C5 121.4(3) . . ?
C8 Fe1 C5 162.5(3) . . ?
Cd1 O1W H1WA 113.6 . . ?
Cd1 O1W H1WB 101.9 . . ?
H1WA O1W H1WB 113.6 . . ?
C1 O1 Cd1 89.3(4) . . ?
C1 O2 Cd1 92.8(4) . . ?
C12 O3 Cd1 90.6(4) . 1_565 ?
C12 O4 Cd1 91.3(4) . 1_565 ?
C13 O5 Cd1 123.4(4) . . ?
C16 O6 Cd1 121.8(5) . . ?
C13 N1 C15 121.3(6) . . ?
C13 N1 C14 121.9(6) . . ?
C15 N1 C14 116.8(6) . . ?
C16 N2 C17 120.2(8) . . ?
C16 N2 C18 124.1(8) . . ?
C17 N2 C18 115.5(8) . . ?
O2 C1 O1 122.7(6) . . ?
O2 C1 C2 118.4(5) . . ?
O1 C1 C2 118.9(6) . . ?
O2 C1 Cd1 59.7(3) . . ?
O1 C1 Cd1 63.1(3) . . ?
C2 C1 Cd1 176.7(4) . . ?
C3 C2 C6 108.6(5) . . ?
C3 C2 C1 126.1(6) . . ?
C6 C2 C1 125.3(6) . . ?
C3 C2 Fe1 70.1(3) . . ?
C6 C2 Fe1 70.5(3) . . ?
C1 C2 Fe1 123.6(4) . . ?
C2 C3 C4 107.2(6) . . ?
C2 C3 Fe1 68.9(3) . . ?
C4 C3 Fe1 70.0(3) . . ?
C2 C3 H3A 126.4 . . ?
C4 C3 H3A 126.4 . . ?
Fe1 C3 H3A 126.4 . . ?
C5 C4 C3 108.2(6) . . ?
C5 C4 Fe1 70.4(4) . . ?
C3 C4 Fe1 69.1(3) . . ?
C5 C4 H4A 125.9 . . ?
C3 C4 H4A 125.9 . . ?
Fe1 C4 H4A 125.9 . . ?
C4 C5 C6 108.7(6) . . ?
C4 C5 Fe1 69.4(4) . . ?
C6 C5 Fe1 69.3(4) . . ?
C4 C5 H5A 125.6 . . ?
C6 C5 H5A 125.6 . . ?
Fe1 C5 H5A 125.6 . . ?
C5 C6 C2 107.3(6) . . ?
C5 C6 Fe1 70.4(4) . . ?
C2 C6 Fe1 68.4(3) . . ?
C5 C6 H6A 126.3 . . ?
C2 C6 H6A 126.3 . . ?
Fe1 C6 H6A 126.3 . . ?
C8 C7 C11 107.8(6) . . ?
C8 C7 Fe1 70.4(4) . . ?
C11 C7 Fe1 69.4(3) . . ?
C8 C7 H7A 126.1 . . ?
C11 C7 H7A 126.1 . . ?
Fe1 C7 H7A 126.1 . . ?
C7 C8 C9 108.7(6) . . ?
C7 C8 Fe1 69.0(4) . . ?
C9 C8 Fe1 69.4(4) . . ?
C7 C8 H8A 125.6 . . ?
C9 C8 H8A 125.6 . . ?
Fe1 C8 H8A 125.6 . . ?
C8 C9 C10 107.9(6) . . ?
C8 C9 Fe1 69.9(4) . . ?
C10 C9 Fe1 69.9(4) . . ?
C8 C9 H9A 126.1 . . ?
C10 C9 H9A 126.1 . . ?
Fe1 C9 H9A 126.1 . . ?
C9 C10 C11 107.9(6) . . ?
C9 C10 Fe1 69.5(3) . . ?
C11 C10 Fe1 68.9(3) . . ?
C9 C10 H10A 126.0 . . ?
C11 C10 H10A 126.0 . . ?
Fe1 C10 H10A 126.0 . . ?
C7 C11 C10 107.6(5) . . ?
C7 C11 C12 125.9(5) . . ?
C10 C11 C12 126.0(5) . . ?
C7 C11 Fe1 69.4(3) . . ?
C10 C11 Fe1 70.0(3) . . ?
C12 C11 Fe1 120.0(4) . . ?
O3 C12 O4 122.5(6) . . ?
O3 C12 C11 119.3(5) . . ?
O4 C12 C11 118.2(6) . . ?
O3 C12 Cd1 61.8(3) . 1_565 ?
O4 C12 Cd1 60.7(3) . 1_565 ?
C11 C12 Cd1 177.8(4) . 1_565 ?
O5 C13 N1 124.6(6) . . ?
O5 C13 H13A 117.7 . . ?
N1 C13 H13A 117.7 . . ?
N1 C14 H14A 109.5 . . ?
N1 C14 H14B 109.5 . . ?
H14A C14 H14B 109.5 . . ?
N1 C14 H14C 109.5 . . ?
H14A C14 H14C 109.5 . . ?
H14B C14 H14C 109.5 . . ?
N1 C15 H15A 109.5 . . ?
N1 C15 H15B 109.5 . . ?
H15A C15 H15B 109.5 . . ?
N1 C15 H15C 109.5 . . ?
H15A C15 H15C 109.5 . . ?
H15B C15 H15C 109.5 . . ?
O6 C16 N2 126.5(8) . . ?
O6 C16 H16A 116.7 . . ?
N2 C16 H16A 116.7 . . ?
N2 C17 H17A 109.5 . . ?
N2 C17 H17B 109.5 . . ?
H17A C17 H17B 109.5 . . ?
N2 C17 H17C 109.5 . . ?
H17A C17 H17C 109.5 . . ?
H17B C17 H17C 109.5 . . ?
N2 C18 H18A 109.5 . . ?
N2 C18 H18B 109.5 . . ?
H18A C18 H18B 109.5 . . ?
N2 C18 H18C 109.5 . . ?
H18A C18 H18C 109.5 . . ?
H18B C18 H18C 109.5 . . ?

loop_
_geom_bond_atom_site_label_1
_geom_bond_atom_site_label_2
_geom_bond_distance
_geom_bond_site_symmetry_2
_geom_bond_publ_flag
Cd1 O1W 2.304(4) . ?
Cd1 O5 2.330(4) . ?
Cd1 O4 2.343(4) 1_545 ?
Cd1 O2 2.344(4) . ?
Cd1 O6 2.343(4) . ?
Cd1 O3 2.368(4) 1_545 ?
Cd1 O1 2.420(5) . ?
Cd1 C12 2.686(6) 1_545 ?
Cd1 C1 2.713(6) . ?
Fe1 C2 2.007(6) . ?
Fe1 C3 2.022(6) . ?
Fe1 C11 2.025(5) . ?
Fe1 C4 2.035(6) . ?
Fe1 C7 2.024(6) . ?
Fe1 C9 2.035(6) . ?
Fe1 C6 2.034(6) . ?
Fe1 C10 2.040(6) . ?
Fe1 C8 2.042(6) . ?
Fe1 C5 2.048(7) . ?
O1W H1WA 0.8501 . ?
O1W H1WB 0.8500 . ?
O1 C1 1.258(7) . ?
O2 C1 1.256(7) . ?
O3 C12 1.245(7) . ?
O3 Cd1 2.368(4) 1_565 ?
O4 C12 1.261(7) . ?
O4 Cd1 2.343(4) 1_565 ?
O5 C13 1.230(8) . ?
O6 C16 1.204(8) . ?
N1 C13 1.317(8) . ?
N1 C15 1.424(9) . ?
N1 C14 1.463(8) . ?
N2 C16 1.296(8) . ?
N2 C17 1.414(12) . ?
N2 C18 1.431(12) . ?
C1 C2 1.497(8) . ?
C2 C3 1.411(8) . ?
C2 C6 1.418(8) . ?
C3 C4 1.419(9) . ?
C3 H3A 0.9800 . ?
C4 C5 1.403(9) . ?
C4 H4A 0.9800 . ?
C5 C6 1.405(9) . ?
C5 H5A 0.9800 . ?
C6 H6A 0.9800 . ?
C7 C8 1.408(9) . ?
C7 C11 1.425(8) . ?
C7 H7A 0.9800 . ?
C8 C9 1.417(9) . ?
C8 H8A 0.9800 . ?
C9 C10 1.414(9) . ?
C9 H9A 0.9800 . ?
C10 C11 1.428(8) . ?
C10 H10A 0.9800 . ?
C11 C12 1.487(9) . ?
C12 Cd1 2.686(6) 1_565 ?
C13 H13A 0.9300 . ?
C14 H14A 0.9600 . ?
C14 H14B 0.9600 . ?
C14 H14C 0.9600 . ?
C15 H15A 0.9600 . ?
C15 H15B 0.9600 . ?
C15 H15C 0.9600 . ?
C16 H16A 0.9300 . ?
C17 H17A 0.9600 . ?
C17 H17B 0.9600 . ?
C17 H17C 0.9600 . ?
C18 H18A 0.9600 . ?
C18 H18B 0.9600 . ?
C18 H18C 0.9600 . ?
